data_7111396
loop_
_publ_author_name
'Fujino, Masahiro'
'Amano, Takamitsu'
'Akutsu, Hiroki'
'Yamada, Jun-ichi'
'Nakatsuji, Shin'ichi'

_publ_section_title
;
 Azobenzene derivatives with a long alkyl chain and aminoxyls
;
_journal_issue 20
_journal_name_full 'Chemical Communications'
_journal_page_first 2310
_journal_page_last 2311
_journal_paper_doi 10.1039/b408432b
_journal_year 2004
_chemical_formula_moiety ' C32 H46 N3 O4 '
_chemical_formula_sum 'C32 H46 N3 O4'
_chemical_formula_weight 536.74
_space_group_IT_number 2
_symmetry_cell_setting triclinic
_symmetry_Int_Tables_number 2
_symmetry_space_group_name_Hall '-P 1'
_symmetry_space_group_name_H-M 'P -1'
_cell_angle_alpha 75.756(8)
_cell_angle_beta 81.813(3)
_cell_angle_gamma 75.557(2)
_cell_formula_units_Z 2
_cell_length_a 6.6750(7)
_cell_length_b 11.850(2)
_cell_length_c 20.811(2)
_cell_measurement_reflns_used 0
_cell_measurement_temperature 296.2
_cell_measurement_theta_max 0.0
_cell_measurement_theta_min 0.0
_cell_volume 1539.3(3)
_computing_cell_refinement 'MSC/AFC Diffractometer Control'
_computing_data_collection 'MSC/AFC Diffractometer Control'
_computing_data_reduction 'teXsan for Windows v1.06 (MSC, 1997-99)'
_computing_publication_material 'teXsan for Windows v1.06 (MSC, 1997-99)'
_computing_structure_refinement 'CRYSTALS (Watkin et al 2001)'
_computing_structure_solution
;
SHELX97 (Sheldrick, 1997)
;
_diffrn_ambient_temperature 296.2
_diffrn_measurement_device 'Rigaku AFC7'
_diffrn_measurement_method 'Phi + Omega'
_diffrn_radiation_detector 'Quantum CCD'
_diffrn_radiation_monochromator graphite
_diffrn_radiation_source 'Rigaku rotating anode'
_diffrn_radiation_type 'Mo K\a'
_diffrn_radiation_wavelength 0.7107
_diffrn_reflns_av_R_equivalents 0.11
_diffrn_reflns_limit_h_max 8
_diffrn_reflns_limit_h_min 0
_diffrn_reflns_limit_k_max 14
_diffrn_reflns_limit_k_min -13
_diffrn_reflns_limit_l_max 26
_diffrn_reflns_limit_l_min -26
_diffrn_reflns_number 8022
_diffrn_reflns_reduction_process 'Lp corrections applied'
_diffrn_reflns_theta_max 27.47
_diffrn_reflns_theta_min 1.01
_diffrn_standards_decay_% 0.00
_diffrn_standards_interval_count 0
_diffrn_standards_number 0
_exptl_absorpt_coefficient_mu 0.076
_exptl_absorpt_correction_T_max 1.0000
_exptl_absorpt_correction_T_min 0.7692
_exptl_absorpt_correction_type empirical
_exptl_absorpt_process_details
;
HIGASHI, T. (1995). Abscor - Empirical Absorption Correction,
Rigaku Corporation, Tokyo, Japan.
;
_exptl_crystal_colour orange
_exptl_crystal_density_diffrn 1.158
_exptl_crystal_density_meas ?
_exptl_crystal_description plate
_exptl_crystal_F_000 582.000
_exptl_crystal_size_max 0.30
_exptl_crystal_size_mid 0.25
_exptl_crystal_size_min 0.05
_refine_diff_density_max 0.46
_refine_diff_density_min -0.49
_refine_ls_extinction_method none
_refine_ls_goodness_of_fit_ref 1.1465
_refine_ls_hydrogen_treatment noref
_refine_ls_matrix_type full
_refine_ls_number_constraints 0
_refine_ls_number_parameters 352
_refine_ls_number_reflns 1995
_refine_ls_number_restraints 0
_refine_ls_R_factor_all 0.2980
_refine_ls_R_factor_gt 0.1767
_refine_ls_shift/su_max 0.000089
_refine_ls_structure_factor_coef F
_refine_ls_weighting_details
;
Method = Prince modified Chebychev polynomial, (Watkin, 1994)
W = [weight] * [1-(deltaF/6*sigmaF)^2]^2

21.7 13.5 19.2 11.3 2.06
;
_refine_ls_weighting_scheme calc
_refine_ls_wR_factor_all 0.1370
_refine_ls_wR_factor_ref 0.0813
_reflns_number_gt 1995
_reflns_number_total 4337
_reflns_threshold_expression I>3.00\s(I)
_cod_data_source_file b408432bsup1.cif
_cod_data_source_block azoc11p
_cod_depositor_comments
;
The following automatic conversions were performed:

'_exptl_crystal_density_meas' value 'not measured' was changed to '?'
- the value is perceived as not measured.

Automatic conversion script
Id: cif_fix_values 3008 2015-01-20 13:52:24Z robertas 
;
_cod_original_sg_symbol_Hall '-p 1'
_cod_original_sg_symbol_H-M 'P -1       '
_cod_original_formula_sum ' C32 H46 N3 O4 '
_cod_database_code 7111396

loop_
_symmetry_equiv_pos_as_xyz
'   +x,   +y,   +z'
'   -x,   -y,   -z'

loop_
_atom_site_label
_atom_site_type_symbol
_atom_site_fract_x
_atom_site_fract_y
_atom_site_fract_z
_atom_site_U_iso_or_equiv
_atom_site_occupancy
_atom_site_adp_type
O1 O -1.2842(8) 1.4156(5) 0.5693(3) 0.0747 1.0000 Uani
O2 O 0.6177(8) 0.8067(5) 0.2230(2) 0.0653 1.0000 Uani
O3 O 0.9157(9) 0.7273(6) 0.2663(3) 0.0913 1.0000 Uani
O4 O 1.127(1) 0.8253(5) -0.0038(3) 0.0957 1.0000 Uani
N1 N -2.0175(11) 1.6669(6) 0.7360(3) 0.0619 1.0000 Uani
N2 N -1.8414(11) 1.6182(6) 0.7536(3) 0.0727 1.0000 Uani
N3 N 1.0827(9) 0.7697(6) 0.0559(3) 0.0610 1.0000 Uani
C1 C -2.445(2) 1.8146(9) 0.8769(7) 0.1131 1.0000 Uani
C2 C -2.237(2) 1.7849(9) 0.8858(5) 0.1033 1.0000 Uani
C3 C -2.5084(15) 1.798(1) 0.8208(7) 0.1076 1.0000 Uani
C4 C -2.0953(14) 1.7384(7) 0.8419(5) 0.0757 1.0000 Uani
C5 C -2.3610(15) 1.7535(9) 0.7754(5) 0.0928 1.0000 Uani
C6 C -2.1562(14) 1.7203(7) 0.7854(4) 0.0634 1.0000 Uani
C7 C -1.7070(13) 1.5661(7) 0.7039(4) 0.0584 1.0000 Uani
C8 C -1.5109(13) 1.5095(7) 0.7222(4) 0.0671 1.0000 Uani
C9 C -1.7604(12) 1.5705(7) 0.6414(4) 0.0605 1.0000 Uani
C10 C -1.3617(12) 1.4577(7) 0.6796(3) 0.0638 1.0000 Uani
C11 C -1.6123(12) 1.5215(7) 0.5974(4) 0.0624 1.0000 Uani
C12 C -1.4108(12) 1.4625(7) 0.6178(4) 0.0593 1.0000 Uani
C13 C -1.0765(11) 1.3585(7) 0.5833(4) 0.0540 1.0000 Uani
C14 C -0.9668(11) 1.3161(7) 0.5222(3) 0.0543 1.0000 Uani
C15 C -0.7400(11) 1.2572(6) 0.5260(4) 0.0553 1.0000 Uani
C16 C -0.6467(11) 1.2158(7) 0.4641(3) 0.0559 1.0000 Uani
C17 C -0.4190(11) 1.1555(7) 0.4649(3) 0.0589 1.0000 Uani
C18 C -0.3277(11) 1.1141(8) 0.4014(4) 0.0664 1.0000 Uani
C19 C -0.0973(11) 1.0566(7) 0.4002(4) 0.0584 1.0000 Uani
C20 C -0.0088(11) 1.0091(7) 0.3395(4) 0.0622 1.0000 Uani
C21 C 0.2225(12) 0.9537(7) 0.3393(4) 0.0633 1.0000 Uani
C22 C 0.3173(12) 0.9055(8) 0.2776(4) 0.0720 1.0000 Uani
C23 C 0.5387(13) 0.8442(9) 0.2843(4) 0.0856 1.0000 Uani
C24 C 0.8143(14) 0.7487(8) 0.2218(4) 0.0657 1.0000 Uani
C25 C 0.8913(11) 0.7173(7) 0.1555(4) 0.0532 1.0000 Uani
C26 C 1.0974(11) 0.6320(7) 0.1546(3) 0.0544 1.0000 Uani
C27 C 1.1821(13) 0.6444(7) 0.0832(4) 0.0619 1.0000 Uani
C28 C 0.9204(11) 0.8268(7) 0.1007(3) 0.0531 1.0000 Uani
C29 C 1.4144(12) 0.626(1) 0.0718(5) 0.0977 1.0000 Uani
C30 C 1.1144(15) 0.5698(9) 0.0468(5) 0.1011 1.0000 Uani
C31 C 1.0048(13) 0.9177(7) 0.1236(4) 0.0725 1.0000 Uani
C32 C 0.7251(11) 0.8906(7) 0.0648(3) 0.0757 1.0000 Uani
H1 H -2.559(2) 1.8572(9) 0.9057(7) 0.0507 1.0000 Uiso
H2 H -2.195(2) 1.8031(9) 0.9309(5) 0.0507 1.0000 Uiso
H3 H -2.6708(15) 1.820(1) 0.8125(7) 0.0507 1.0000 Uiso
H4 H -1.9362(14) 1.7164(7) 0.8512(5) 0.0507 1.0000 Uiso
H5 H -2.4167(15) 1.7403(9) 0.7319(5) 0.0507 1.0000 Uiso
H6 H -1.4759(13) 1.5086(7) 0.7675(4) 0.0507 1.0000 Uiso
H7 H -1.9111(12) 1.6190(7) 0.6277(4) 0.0507 1.0000 Uiso
H8 H -1.2228(12) 1.4094(7) 0.6940(3) 0.0507 1.0000 Uiso
H9 H -1.6537(12) 1.5222(7) 0.5539(4) 0.0507 1.0000 Uiso
H10 H -0.9863(11) 1.4011(7) 0.5981(4) 0.0507 1.0000 Uiso
H11 H -1.0542(11) 1.2802(7) 0.6195(4) 0.0507 1.0000 Uiso
H12 H -1.0342(11) 1.2695(7) 0.5052(3) 0.0507 1.0000 Uiso
H13 H -0.9756(11) 1.3929(7) 0.4827(3) 0.0507 1.0000 Uiso
H14 H -0.6660(11) 1.3154(6) 0.5371(4) 0.0507 1.0000 Uiso
H15 H -0.7284(11) 1.1943(6) 0.5672(4) 0.0507 1.0000 Uiso
H16 H -0.7252(11) 1.1654(7) 0.4573(3) 0.0507 1.0000 Uiso
H17 H -0.6685(11) 1.2879(7) 0.4265(3) 0.0507 1.0000 Uiso
H18 H -0.3400(11) 1.2125(7) 0.4735(3) 0.0507 1.0000 Uiso
H19 H -0.3965(11) 1.0898(7) 0.5035(3) 0.0507 1.0000 Uiso
H20 H -0.3923(11) 1.0599(8) 0.3945(4) 0.0507 1.0000 Uiso
H21 H -0.3410(11) 1.1837(8) 0.3638(4) 0.0507 1.0000 Uiso
H22 H -0.0112(11) 1.1137(7) 0.4013(4) 0.0507 1.0000 Uiso
H23 H -0.0627(11) 0.9919(7) 0.4375(4) 0.0507 1.0000 Uiso
H24 H -0.0799(11) 0.9467(7) 0.3357(4) 0.0507 1.0000 Uiso
H25 H -0.0374(11) 1.0702(7) 0.2986(4) 0.0507 1.0000 Uiso
H26 H 0.2894(12) 1.0203(7) 0.3404(4) 0.0507 1.0000 Uiso
H27 H 0.2468(12) 0.8971(7) 0.3779(4) 0.0507 1.0000 Uiso
H28 H 0.2237(12) 0.8556(8) 0.2699(4) 0.0507 1.0000 Uiso
H29 H 0.3009(12) 0.9711(8) 0.2363(4) 0.0507 1.0000 Uiso
H30 H 0.5289(13) 0.7746(9) 0.3267(4) 0.0507 1.0000 Uiso
H31 H 0.6005(13) 0.8941(9) 0.3020(4) 0.0507 1.0000 Uiso
H32 H 0.7829(11) 0.6812(7) 0.1371(4) 0.0507 1.0000 Uiso
H33 H 1.1857(11) 0.6448(7) 0.1846(3) 0.0507 1.0000 Uiso
H34 H 1.0932(11) 0.5441(7) 0.1734(3) 0.0507 1.0000 Uiso
H35 H 1.4690(12) 0.621(1) 0.1125(5) 0.0507 1.0000 Uiso
H36 H 1.4722(12) 0.555(1) 0.0564(5) 0.0507 1.0000 Uiso
H37 H 1.4487(12) 0.692(1) 0.0395(5) 0.0507 1.0000 Uiso
H38 H 1.0473(15) 0.5145(9) 0.0778(5) 0.0507 1.0000 Uiso
H39 H 1.0211(15) 0.6179(9) 0.0151(5) 0.0507 1.0000 Uiso
H40 H 1.2330(15) 0.5275(9) 0.0246(5) 0.0507 1.0000 Uiso
H41 H 0.9937(13) 0.9036(7) 0.1747(4) 0.0507 1.0000 Uiso
H42 H 1.1555(13) 0.9050(7) 0.1132(4) 0.0507 1.0000 Uiso
H43 H 0.9494(13) 1.0014(7) 0.1102(4) 0.0507 1.0000 Uiso
H44 H 0.5937(11) 0.9250(7) 0.0893(3) 0.0507 1.0000 Uiso
H45 H 0.7396(11) 0.9515(7) 0.0251(3) 0.0507 1.0000 Uiso
H46 H 0.6727(11) 0.8303(7) 0.0462(3) 0.0507 1.0000 Uiso

loop_
_atom_site_aniso_label
_atom_site_aniso_U_11
_atom_site_aniso_U_22
_atom_site_aniso_U_33
_atom_site_aniso_U_23
_atom_site_aniso_U_13
_atom_site_aniso_U_12
O1 0.060(4) 0.096(5) 0.061(4) -0.029(3) -0.017(3) 0.016(3)
O2 0.051(4) 0.090(4) 0.054(3) -0.023(3) -0.002(3) -0.009(3)
O3 0.065(4) 0.139(6) 0.059(4) -0.027(4) -0.016(3) 0.010(3)
O4 0.125(5) 0.078(5) 0.061(4) -0.008(3) 0.031(3) -0.010(4)
N1 0.070(5) 0.060(5) 0.055(4) -0.025(4) 0.013(4) -0.013(4)
N2 0.057(5) 0.068(5) 0.076(5) -0.001(4) -0.016(4) 0.010(4)
N3 0.071(4) 0.051(5) 0.056(4) -0.014(3) 0.011(3) -0.012(4)
C1 0.122(11) 0.071(8) 0.125(11) -0.044(7) 0.074(9) -0.009(7)
C2 0.14(1) 0.102(9) 0.057(6) -0.032(6) 0.040(7) -0.022(8)
C3 0.049(7) 0.119(9) 0.146(11) -0.044(8) 0.019(7) -0.002(6)
C4 0.077(6) 0.074(7) 0.069(6) -0.017(5) 0.015(5) -0.015(5)
C5 0.062(7) 0.105(8) 0.123(9) -0.042(7) 0.007(6) -0.030(6)
C6 0.076(7) 0.045(6) 0.066(6) -0.010(5) 0.018(5) -0.025(5)
C7 0.066(6) 0.053(6) 0.050(5) -0.028(5) 0.028(5) -0.002(5)
C8 0.074(6) 0.085(7) 0.042(5) -0.036(5) -0.009(5) 0.007(5)
C9 0.072(6) 0.049(6) 0.056(5) -0.015(4) -0.001(5) -0.006(4)
C10 0.076(6) 0.085(7) 0.025(4) -0.015(4) -0.014(4) -0.002(5)
C11 0.066(6) 0.069(6) 0.055(5) -0.019(5) -0.001(4) -0.018(5)
C12 0.054(6) 0.060(6) 0.059(6) -0.022(5) -0.003(4) 0.004(5)
C13 0.057(5) 0.054(6) 0.054(5) -0.017(4) -0.020(4) -0.003(4)
C14 0.061(6) 0.061(6) 0.045(4) -0.021(4) -0.008(4) -0.011(5)
C15 0.044(5) 0.058(6) 0.059(5) -0.016(4) 0.000(4) -0.002(4)
C16 0.048(5) 0.064(6) 0.059(5) -0.027(5) -0.002(4) -0.008(4)
C17 0.056(5) 0.077(6) 0.045(5) -0.021(4) 0.001(4) -0.013(5)
C18 0.049(5) 0.090(7) 0.059(5) -0.021(5) -0.002(4) -0.008(5)
C19 0.052(6) 0.073(6) 0.056(5) -0.020(4) 0.008(4) -0.024(5)
C20 0.053(6) 0.082(6) 0.051(5) -0.022(5) -0.003(4) -0.009(5)
C21 0.066(6) 0.069(6) 0.058(5) -0.017(4) 0.024(4) -0.034(5)
C22 0.064(7) 0.093(7) 0.057(5) -0.013(5) 0.005(4) -0.023(6)
C23 0.074(7) 0.140(9) 0.039(5) -0.044(5) 0.001(4) 0.003(6)
C24 0.053(6) 0.083(7) 0.057(6) -0.025(5) 0.005(5) -0.004(5)
C25 0.051(5) 0.046(5) 0.064(5) -0.021(4) 0.000(4) -0.010(4)
C26 0.068(5) 0.060(5) 0.028(4) -0.009(4) -0.002(3) -0.003(4)
C27 0.075(6) 0.051(6) 0.067(5) -0.026(5) -0.020(5) -0.007(5)
C28 0.068(5) 0.035(5) 0.046(4) -0.010(4) 0.013(4) -0.002(4)
C29 0.064(6) 0.122(9) 0.102(7) -0.034(6) 0.007(5) -0.009(6)
C30 0.117(8) 0.085(8) 0.094(7) -0.033(6) 0.020(6) -0.013(6)
C31 0.106(6) 0.054(6) 0.064(5) -0.016(4) 0.003(5) -0.032(5)
C32 0.074(5) 0.095(7) 0.037(4) -0.008(4) -0.021(4) 0.024(5)

loop_
_atom_type_symbol
_atom_type_oxidation_number
_atom_type_number_in_cell
_atom_type_scat_dispersion_real
_atom_type_scat_dispersion_imag
_atom_type_scat_source
C 0 64 0.002 0.002
;International Tables for Crystallography
(1992, Vol. C, Table 6.1.1.2)
;
H 0 90 0.000 0.000
;International Tables for Crystallography
(1992, Vol. C, Table 6.1.1.2)
;
N 0 6 0.004 0.003
;International Tables for Crystallography
(1992, Vol. C, Table 6.1.1.2)
;
O 0 8 0.008 0.006
;International Tables for Crystallography
(1992, Vol. C, Table 6.1.1.2)
;

loop_
_geom_angle_atom_site_label_1
_geom_angle_atom_site_label_2
_geom_angle_atom_site_label_3
_geom_angle
_geom_angle_publ_flag
C12 O1 C13 117.2(6) yes
C23 O2 C24 113.8(6) yes
N2 N1 C6 114.0(8) yes
N1 N2 C7 112.9(7) yes
O4 N3 C27 123.1(6) yes
O4 N3 C28 121.4(6) yes
C27 N3 C28 115.4(6) yes
C2 C1 C3 119.1(9) yes
C2 C1 H1 125.9(7) no
C3 C1 H1 114.6(7) no
C1 C2 C4 121.8(11) yes
C1 C2 H2 115.9(7) no
C4 C2 H2 122.2(7) no
C1 C3 C5 118.5(10) yes
C1 C3 H3 121.0(7) no
C5 C3 H3 120.4(7) no
C2 C4 C6 119.9(10) yes
C2 C4 H4 119.0(7) no
C6 C4 H4 121.1(5) no
C3 C5 C6 122.2(11) yes
C3 C5 H5 116.5(7) no
C6 C5 H5 121.1(6) no
N1 C6 C4 124.6(9) yes
N1 C6 C5 117.1(9) yes
C4 C6 C5 118.3(8) yes
N2 C7 C8 114.5(8) yes
N2 C7 C9 125.0(8) yes
C8 C7 C9 120.5(7) yes
C7 C8 C10 121.8(7) yes
C7 C8 H6 118.7(5) no
C10 C8 H6 119.4(5) no
C7 C9 C11 118.8(7) yes
C7 C9 H7 118.8(5) no
C11 C9 H7 122.1(5) no
C8 C10 C12 118.5(7) yes
C8 C10 H8 122.2(5) no
C12 C10 H8 119.0(5) no
C9 C11 C12 119.5(8) yes
C9 C11 H9 118.0(5) no
C12 C11 H9 122.3(5) no
O1 C12 C10 126.8(7) yes
O1 C12 C11 112.3(7) yes
C10 C12 C11 120.9(7) yes
O1 C13 C14 107.5(6) yes
O1 C13 H10 120.9(4) no
C14 C13 H10 107.9(4) no
O1 C13 H11 117.2(4) no
C14 C13 H11 101.9(4) no
H10 C13 H11 99.604 no
C13 C14 C15 115.8(7) yes
C13 C14 H12 115.5(4) no
C15 C14 H12 109.9(4) no
C13 C14 H13 106.7(4) no
C15 C14 H13 106.5(4) no
H12 C14 H13 100.900 no
C14 C15 C16 111.8(6) yes
C14 C15 H14 108.4(4) no
C16 C15 H14 113.1(4) no
C14 C15 H15 107.0(4) no
C16 C15 H15 115.1(4) no
H14 C15 H15 100.774 no
C15 C16 C17 114.3(6) yes
C15 C16 H16 107.2(4) no
C17 C16 H16 111.4(4) no
C15 C16 H17 106.8(4) no
C17 C16 H17 110.2(4) no
H16 C16 H17 106.526 no
C16 C17 C18 113.3(6) yes
C16 C17 H18 108.9(4) no
C18 C17 H18 110.2(5) no
C16 C17 H19 110.2(4) no
C18 C17 H19 111.0(4) no
H18 C17 H19 102.689 no
C17 C18 C19 114.2(6) yes
C17 C18 H20 111.0(5) no
C19 C18 H20 106.8(4) no
C17 C18 H21 109.1(4) no
C19 C18 H21 105.3(4) no
H20 C18 H21 110.357 no
C18 C19 C20 114.5(7) yes
C18 C19 H22 112.5(4) no
C20 C19 H22 104.2(4) no
C18 C19 H23 113.1(4) no
C20 C19 H23 106.4(4) no
H22 C19 H23 105.182 no
C19 C20 C21 113.4(7) yes
C19 C20 H24 110.2(4) no
C21 C20 H24 107.6(5) no
C19 C20 H25 111.8(4) no
C21 C20 H25 109.9(4) no
H24 C20 H25 103.496 no
C20 C21 C22 114.5(7) yes
C20 C21 H26 105.3(5) no
C22 C21 H26 107.8(5) no
C20 C21 H27 108.9(4) no
C22 C21 H27 112.4(4) no
H26 C21 H27 107.462 no
C21 C22 C23 110.7(7) yes
C21 C22 H28 107.1(5) no
C23 C22 H28 115.9(5) no
C21 C22 H29 110.9(4) no
C23 C22 H29 111.3(5) no
H28 C22 H29 100.441 no
O2 C23 C22 106.8(6) yes
O2 C23 H30 115.5(5) no
C22 C23 H30 102.2(5) no
O2 C23 H31 123.0(5) no
C22 C23 H31 106.9(5) no
H30 C23 H31 100.385 no
O2 C24 O3 123.9(7) yes
O2 C24 C25 111.5(8) yes
O3 C24 C25 124.6(8) yes
C24 C25 C26 114.3(7) yes
C24 C25 C28 112.4(6) yes
C26 C25 C28 104.5(6) yes
C24 C25 H32 112.6(5) no
C26 C25 H32 107.9(4) no
C28 C25 H32 104.3(4) no
C25 C26 C27 106.7(6) yes
C25 C26 H33 110.7(4) no
C27 C26 H33 115.8(4) no
C25 C26 H34 114.8(4) no
C27 C26 H34 107.6(4) no
H33 C26 H34 101.461 no
N3 C27 C26 100.5(6) yes
N3 C27 C29 110.2(7) yes
C26 C27 C29 114.9(7) yes
N3 C27 C30 107.3(7) yes
C26 C27 C30 114.8(8) yes
C29 C27 C30 108.6(8) yes
N3 C28 C25 100.3(5) yes
N3 C28 C31 108.0(6) yes
C25 C28 C31 114.4(6) yes
N3 C28 C32 110.7(6) yes
C25 C28 C32 113.5(6) yes
C31 C28 C32 109.5(6) yes
C27 C29 H35 109.1(5) no
C27 C29 H36 110.1(5) no
H35 C29 H36 109.471 no
C27 C29 H37 109.2(5) no
H35 C29 H37 109.469 no
H36 C29 H37 109.478 no
C27 C30 H38 108.8(5) no
C27 C30 H39 110.7(5) no
H38 C30 H39 109.467 no
C27 C30 H40 108.9(5) no
H38 C30 H40 109.478 no
H39 C30 H40 109.465 no
C28 C31 H41 111.8(4) no
C28 C31 H42 110.6(4) no
H41 C31 H42 101.127 no
C28 C31 H43 121.5(4) no
H41 C31 H43 102.994 no
H42 C31 H43 106.705 no
C28 C32 H44 121.2(3) no
C28 C32 H45 117.3(4) no
H44 C32 H45 104.541 no
C28 C32 H46 109.9(4) no
H44 C32 H46 99.303 no
H45 C32 H46 101.438 no

loop_
_geom_bond_atom_site_label_1
_geom_bond_atom_site_label_2
_geom_bond_distance
_geom_bond_publ_flag
O1 C12 1.357(8) yes
O1 C13 1.420(8) yes
O2 C23 1.441(8) yes
O2 C24 1.321(9) yes
O3 C24 1.164(9) yes
O4 N3 1.287(7) yes
N1 N2 1.237(8) yes
N1 C6 1.44(1) yes
N2 C7 1.424(9) yes
N3 C27 1.472(9) yes
N3 C28 1.469(8) yes
C1 C2 1.372(15) yes
C1 C3 1.367(14) yes
C1 H1 1.010 no
C2 C4 1.333(11) yes
C2 H2 1.102 no
C3 C5 1.366(12) yes
C3 H3 1.079 no
C4 C6 1.378(11) yes
C4 H4 1.062 no
C5 C6 1.356(11) yes
C5 H5 1.084 no
C7 C8 1.37(1) yes
C7 C9 1.38(1) yes
C8 C10 1.365(9) yes
C8 H6 1.001 no
C9 C11 1.368(9) yes
C9 H7 1.066 no
C10 C12 1.355(9) yes
C10 H8 1.004 no
C11 C12 1.42(1) yes
C11 H9 0.982 no
C13 C14 1.506(9) yes
C13 H10 0.997 no
C13 H11 1.034 no
C14 C15 1.505(8) yes
C14 H12 0.947 no
C14 H13 1.062 no
C15 C16 1.489(8) yes
C15 H14 1.027 no
C15 H15 0.987 no
C16 C17 1.510(9) yes
C16 H16 0.933 no
C16 H17 1.002 no
C17 C18 1.517(9) yes
C17 H18 1.015 no
C17 H19 0.971 no
C18 C19 1.518(8) yes
C18 H20 0.906 no
C18 H21 0.983 no
C19 C20 1.495(9) yes
C19 H22 0.997 no
C19 H23 0.956 no
C20 C21 1.519(9) yes
C20 H24 0.996 no
C20 H25 0.979 no
C21 C22 1.52(1) yes
C21 H26 1.006 no
C21 H27 0.917 no
C22 C23 1.48(1) yes
C22 H28 1.014 no
C22 H29 1.005 no
C23 H30 1.056 no
C23 H31 0.962 no
C24 C25 1.50(1) yes
C25 C26 1.491(9) yes
C25 C28 1.535(9) yes
C25 H32 1.081 no
C26 C27 1.50(1) yes
C26 H33 0.978 no
C26 H34 1.025 no
C27 C29 1.50(1) yes
C27 C30 1.479(11) yes
C28 C31 1.53(1) yes
C28 C32 1.529(9) yes
C29 H35 0.950 no
C29 H36 0.950 no
C29 H37 0.950 no
C30 H38 0.950 no
C30 H39 0.950 no
C30 H40 0.950 no
C31 H41 1.028 no
C31 H42 0.980 no
C31 H43 0.953 no
C32 H44 0.997 no
C32 H45 0.965 no
C32 H46 1.039 no
